data_1569006
loop_
_publ_author_name
'Liu, Xiaona'
'Dai, Yuyang'
'Bao, Manling'
'Wang, Wenjuan'
'Li, Qianli'
'Liu, Chunmeng'
'Wang, Xinping'
'Su, Yuanting'

_publ_section_title
;
 A crystalline T-shaped planar group 14 anion.
;
_journal_issue 21
_journal_name_full 'Chemical science'
_journal_page_first 5722
_journal_page_last 5727
_journal_paper_doi 10.1039/d2sc07006e
_journal_volume 14
_journal_year 2023
_chemical_formula_moiety 'C47 H62 Cl2 Ge N3'
_chemical_formula_sum 'C47 H62 Cl2 Ge N3'
_chemical_formula_weight 812.554
_space_group_crystal_system monoclinic
_space_group_IT_number 15
_space_group_name_Hall '-C 2yc'
_space_group_name_H-M_alt 'C 1 2/c 1'
_symmetry_Int_Tables_number 15
_audit_creation_date 2023-03-21
_audit_creation_method
;
Olex2 1.5-dev
(compiled 2023.03.14 svn.rbb2c1857 for OlexSys, GUI svn.r6444)
;
_audit_update_record
;
2023-04-04 deposited with the CCDC.	2023-04-11 downloaded from the CCDC.
;
_cell_angle_alpha 90
_cell_angle_beta 94.550(2)
_cell_angle_gamma 90
_cell_formula_units_Z 8
_cell_length_a 31.6991(18)
_cell_length_b 18.5153(9)
_cell_length_c 15.1604(8)
_cell_measurement_reflns_used 9882
_cell_measurement_temperature 120(2)
_cell_measurement_theta_max 26.927
_cell_measurement_theta_min 2.521
_cell_volume 8869.9(8)
_computing_cell_refinement 'SAINT v8.37A (Bruker, 2015)'
_computing_data_collection 'SAINT v8.37A (Bruker, 2015)'
_computing_data_reduction 'SAINT v8.37A (Bruker, 2015)'
_computing_molecular_graphics 'Olex2 1.5-dev (Dolomanov et al., 2009)'
_computing_publication_material 'Olex2 1.5-dev (Dolomanov et al., 2009)'
_computing_structure_refinement 'olex2.refine 1.5-dev (Bourhis et al., 2015)'
_computing_structure_solution 'olex2.solve (Bourhis et al., 2015)'
_diffrn_ambient_temperature 120.06
_diffrn_measured_fraction_theta_full 0.9970
_diffrn_measured_fraction_theta_max 0.9973
_diffrn_measurement_device_type 'Bruker APEX-II CCD'
_diffrn_measurement_method '\f and \w scans'
_diffrn_radiation_type 'Mo K\a'
_diffrn_radiation_wavelength 0.71073
_diffrn_reflns_av_R_equivalents 0.0598
_diffrn_reflns_av_unetI/netI 0.0460
_diffrn_reflns_Laue_measured_fraction_full 0.9970
_diffrn_reflns_Laue_measured_fraction_max 0.9973
_diffrn_reflns_limit_h_max 41
_diffrn_reflns_limit_h_min -41
_diffrn_reflns_limit_k_max 23
_diffrn_reflns_limit_k_min -23
_diffrn_reflns_limit_l_max 19
_diffrn_reflns_limit_l_min -14
_diffrn_reflns_number 50335
_diffrn_reflns_point_group_measured_fraction_full 0.9970
_diffrn_reflns_point_group_measured_fraction_max 0.9973
_diffrn_reflns_theta_full 25.2417
_diffrn_reflns_theta_max 26.00
_diffrn_reflns_theta_min 2.55
_exptl_absorpt_coefficient_mu 0.846
_exptl_absorpt_correction_T_max 0.7456
_exptl_absorpt_correction_T_min 0.4548
_exptl_absorpt_correction_type multi-scan
_exptl_absorpt_process_details
'SADABS-2016/2 (Bruker,2016/2) was used for absorption correction. wR2(int) was 0.1471 before and 0.0708 after correction. The Ratio of minimum to maximum transmission is 0.6100. The \l/2 correction factor is Not present.'
_exptl_crystal_colour 'clear light purple'
_exptl_crystal_colour_lustre clear
_exptl_crystal_colour_modifier light
_exptl_crystal_colour_primary purple
_exptl_crystal_density_diffrn 1.217
_exptl_crystal_description block
_exptl_crystal_F_000 3453.726
_exptl_crystal_size_max 0.15
_exptl_crystal_size_mid 0.12
_exptl_crystal_size_min 0.11
_refine_diff_density_max 0.4058
_refine_diff_density_min -0.3291
_refine_diff_density_rms 0.0578
_refine_ls_d_res_high 0.8107
_refine_ls_d_res_low 7.9875
_refine_ls_extinction_coef 0.00103(17)
_refine_ls_extinction_expression Fc^*^=kFc[1+0.001xFc^2^\l^3^/sin(2\q)]^-1/4^
_refine_ls_goodness_of_fit_ref 1.0575
_refine_ls_hydrogen_treatment constr
_refine_ls_matrix_type full
_refine_ls_number_constraints 118
_refine_ls_number_parameters 650
_refine_ls_number_reflns 8708
_refine_ls_number_restraints 130
_refine_ls_restrained_S_all 1.0490
_refine_ls_R_factor_all 0.0535
_refine_ls_R_factor_gt 0.0428
_refine_ls_shift/su_max -0.0010
_refine_ls_shift/su_mean 0.0000
_refine_ls_structure_factor_coef Fsqd
_refine_ls_weighting_details 'w=1/[\s^2^(Fo^2^)+(0.0487P)^2^+9.4252P] where P=(Fo^2^+2Fc^2^)/3'
_refine_ls_weighting_scheme calc
_refine_ls_wR_factor_gt 0.1101
_refine_ls_wR_factor_ref 0.1172
_reflns_Friedel_coverage 0.0
_reflns_limit_h_max 38
_reflns_limit_h_min -39
_reflns_limit_k_max 22
_reflns_limit_k_min 0
_reflns_limit_l_max 18
_reflns_limit_l_min 0
_reflns_number_gt 7252
_reflns_number_total 8708
_reflns_threshold_expression I>=2u(I)
_cod_data_source_file d2sc07006e2.cif
_cod_data_source_block LGeCl2
_cod_depositor_comments 'Adding full bibliography for 1569006--1569011.cif.'
_cod_database_code 1569006
_olex2_refinement_description
;
1. Fixed Uiso
 At 1.2 times of:
  All C(H) groups
 At 1.5 times of:
  All C(H,H,H) groups
2. Restrained distances
 C9-C20 \\sim C9-C20A
 with sigma of 0.02
 C20-C21 \\sim C20A-C21A
 with sigma of 0.02
 C20-C22 \\sim C20A-C22A
 with sigma of 0.02
 C20-C23 \\sim C20A-C23A
 with sigma of 0.02
 C9-C21 \\sim C9-C21A
 with sigma of 0.04
 C9-C22 \\sim C9-C22A
 with sigma of 0.04
 C9-C23 \\sim C9-C23A
 with sigma of 0.04
 C21-C22 \\sim C21A-C22A
 with sigma of 0.04
 C21-C23 \\sim C21A-C23A
 with sigma of 0.04
 C22-C23 \\sim C22A-C23A
 with sigma of 0.04
 C3-C16 \\sim C3-C16A
 with sigma of 0.02
 C16-C17 \\sim C16A-C17A
 with sigma of 0.02
 C16-C18 \\sim C16A-C18A
 with sigma of 0.02
 C16-C19 \\sim C16A-C19A
 with sigma of 0.02
 C3-C17 \\sim C3-C17A
 with sigma of 0.04
 C3-C18 \\sim C3-C18A
 with sigma of 0.04
 C3-C19 \\sim C3-C19A
 with sigma of 0.04
 C17-C18 \\sim C17A-C18A
 with sigma of 0.04
 C17-C19 \\sim C17A-C19A
 with sigma of 0.04
 C18-C19 \\sim C18A-C19A
 with sigma of 0.04
3. Rigid body (RIGU) restrains
 C20, C22, C21, C23, C9
 with sigma for 1-2 distances of 0.004 and sigma for 1-3 distances of 0.004
 C3, C18A, C16A, C19A, C17A
 with sigma for 1-2 distances of 0.004 and sigma for 1-3 distances of 0.004
 C9, C20A, C21A, C23A, C22A
 with sigma for 1-2 distances of 0.004 and sigma for 1-3 distances of 0.004
4. Others
 Sof(C20A)=Sof(C21A)=Sof(H21d)=Sof(H21e)=Sof(H21f)=Sof(C22A)=Sof(H22d)=
 Sof(H22e)=Sof(H22f)=Sof(C23A)=Sof(H23d)=Sof(H23e)=Sof(H23f)=Sof(H21d)=
 Sof(H21e)=Sof(H21f)=Sof(H22d)=Sof(H22e)=Sof(H22f)=Sof(H23d)=Sof(H23e)=
 Sof(H23f)=1-FVAR(1)
 Sof(C20)=Sof(C21)=Sof(H21a)=Sof(H21b)=Sof(H21c)=Sof(C22)=Sof(H22a)=Sof(H22b)=
 Sof(H22c)=Sof(C23)=Sof(H23a)=Sof(H23b)=Sof(H23c)=Sof(H21a)=Sof(H21b)=Sof(H21c)=
 Sof(H22a)=Sof(H22b)=Sof(H22c)=Sof(H23a)=Sof(H23b)=Sof(H23c)=FVAR(1)
 Sof(C16A)=Sof(C17A)=Sof(H17d)=Sof(H17e)=Sof(H17f)=Sof(C18A)=Sof(H18d)=
 Sof(H18e)=Sof(H18f)=Sof(C19A)=Sof(H19d)=Sof(H19e)=Sof(H19f)=Sof(H17d)=
 Sof(H17e)=Sof(H17f)=Sof(H18d)=Sof(H18e)=Sof(H18f)=Sof(H19d)=Sof(H19e)=
 Sof(H19f)=1-FVAR(2)
 Sof(C16)=Sof(C17)=Sof(H17a)=Sof(H17b)=Sof(H17c)=Sof(C18)=Sof(H18a)=Sof(H18b)=
 Sof(H18c)=Sof(C19)=Sof(H19a)=Sof(H19b)=Sof(H19c)=Sof(H17a)=Sof(H17b)=Sof(H17c)=
 Sof(H18a)=Sof(H18b)=Sof(H18c)=Sof(H19a)=Sof(H19b)=Sof(H19c)=FVAR(2)
5.a Ternary CH refined with riding coordinates:
 C30(H30), C33(H33), C42(H42), C45(H45)
5.b Aromatic/amide H refined with riding coordinates:
 C4(H4), C2(H2), C8(H8), C10(H10), C28(H28), C27(H27), C26(H26), C40(H40),
 C39(H39), C38(H38)
5.c Idealised Me refined as rotating group:
 C14(H14a,H14b,H14c), C15(H15a,H15b,H15c), C17(H17a,H17b,H17c), C18(H18a,H18b,
 H18c), C19(H19a,H19b,H19c), C21(H21a,H21b,H21c), C22(H22a,H22b,H22c), C23(H23a,
 H23b,H23c), C31(H31a,H31b,H31c), C32(H32a,H32b,H32c), C34(H34a,H34b,H34c),
 C35(H35a,H35b,H35c), C43(H43a,H43b,H43c), C44(H44a,H44b,H44c), C46(H46a,H46b,
 H46c), C47(H47a,H47b,H47c), C21A(H21d,H21e,H21f), C22A(H22d,H22e,H22f),
 C23A(H23d,H23e,H23f), C17A(H17d,H17e,H17f), C18A(H18d,H18e,H18f), C19A(H19d,
 H19e,H19f)
;
_olex2_submission_special_instructions 'No special instructions were received'

loop_
_space_group_symop_id
_space_group_symop_operation_xyz
1 x,y,z
2 -x,y,-z+1/2
3 -x,-y,-z
4 x,-y,z-1/2
5 x+1/2,y+1/2,z
6 -x+1/2,y+1/2,-z+1/2
7 -x+1/2,-y+1/2,-z
8 x+1/2,-y+1/2,z-1/2

loop_
_atom_site_label
_atom_site_type_symbol
_atom_site_fract_x
_atom_site_fract_y
_atom_site_fract_z
_atom_site_U_iso_or_equiv
_atom_site_adp_type
_atom_site_occupancy
_atom_site_refinement_flags_posn
_atom_site_refinement_flags_adp
_atom_site_refinement_flags_occupancy
_atom_site_disorder_group
Ge1 Ge 0.38393(2) 0.28979(4) 0.63661(5) 0.0598(5) Uani 1.000000 . . . .
Cl1 Cl 0.43522(7) 0.31278(14) 0.72757(16) 0.0825(9) Uani 1.000000 . . . .
Cl2 Cl 0.35657(6) 0.19307(10) 0.68811(14) 0.0763(8) Uani 1.000000 . . . .
N1 N 0.34568(7) 0.36597(11) 0.68102(14) 0.0504(5) Uani 1.000000 . . . .
N2 N 0.42056(6) 0.24677(13) 0.54525(13) 0.0532(5) Uani 1.000000 . . . .
N3 N 0.34988(6) 0.30817(10) 0.53244(12) 0.0399(4) Uani 1.000000 . . . .
C1 C 0.31265(7) 0.38374(11) 0.61926(14) 0.0382(5) Uani 1.000000 . . . .
C2 C 0.27800(7) 0.42822(12) 0.62968(16) 0.0436(5) Uani 1.000000 . . . .
C3 C 0.24706(7) 0.43845(12) 0.56003(17) 0.0463(6) Uani 1.000000 D U . .
C4 C 0.25234(7) 0.40597(12) 0.47799(16) 0.0456(6) Uani 1.000000 . . . .
C5 C 0.28646(7) 0.36202(12) 0.46391(15) 0.0407(5) Uani 1.000000 . . . .
C6 C 0.31560(7) 0.35090(11) 0.53653(14) 0.0371(5) Uani 1.000000 . . . .
C7 C 0.40019(7) 0.24498(12) 0.46147(15) 0.0415(5) Uani 1.000000 . . . .
C8 C 0.41426(8) 0.21501(14) 0.38537(17) 0.0491(6) Uani 1.000000 . . . .
C9 C 0.38996(8) 0.22086(14) 0.30517(16) 0.0511(6) Uani 1.000000 D U . .
C10 C 0.35112(8) 0.25701(14) 0.30171(16) 0.0495(6) Uani 1.000000 . . . .
C11 C 0.33558(8) 0.28740(12) 0.37629(15) 0.0432(5) Uani 1.000000 . . . .
C12 C 0.36080(7) 0.27978(12) 0.45456(15) 0.0393(5) Uani 1.000000 . . . .
C13 C 0.29131(8) 0.32027(14) 0.37773(15) 0.0448(5) Uani 1.000000 . . . .
C14 C 0.25982(8) 0.25636(15) 0.37577(17) 0.0535(6) Uani 1.000000 . . . .
C15 C 0.28043(10) 0.36914(17) 0.29744(18) 0.0658(8) Uani 1.000000 . . . .
C16 C 0.2060(3) 0.4791(4) 0.5746(7) 0.0543(18) Uani 0.722(8) D . P 1
C17 C 0.20516(17) 0.5130(4) 0.6653(4) 0.126(4) Uani 0.722(8) D . P 1
C18 C 0.16886(14) 0.4260(3) 0.5652(5) 0.0842(19) Uani 0.722(8) D . P 1
C19 C 0.1989(3) 0.5388(4) 0.5059(6) 0.127(3) Uani 0.722(8) D . P 1
C20 C 0.4049(5) 0.1923(8) 0.2189(10) 0.062(3) Uani 0.554(8) D U P 1
C21 C 0.4431(2) 0.2429(4) 0.1949(4) 0.0675(18) Uani 0.554(8) D U P 1
C22 C 0.4202(4) 0.1187(4) 0.2337(5) 0.103(3) Uani 0.554(8) D U P 1
C23 C 0.3727(2) 0.2011(5) 0.1380(4) 0.088(3) Uani 0.554(8) D U P 1
C24 C 0.35057(8) 0.40700(13) 0.76190(16) 0.0482(6) Uani 1.000000 . . . .
C25 C 0.33141(8) 0.38298(15) 0.83666(18) 0.0547(6) Uani 1.000000 . . . .
C26 C 0.33620(9) 0.42519(16) 0.91290(18) 0.0615(7) Uani 1.000000 . . . .
C27 C 0.35908(10) 0.48795(16) 0.91570(18) 0.0648(8) Uani 1.000000 . . . .
C28 C 0.37799(10) 0.51065(14) 0.84161(18) 0.0601(7) Uani 1.000000 . . . .
C29 C 0.37393(8) 0.47073(13) 0.76308(16) 0.0500(6) Uani 1.000000 . . . .
C30 C 0.30624(9) 0.31333(17) 0.8369(2) 0.0676(8) Uani 1.000000 . . . .
C31 C 0.26111(11) 0.3258(2) 0.8602(3) 0.0965(13) Uani 1.000000 . . . .
C32 C 0.32886(14) 0.2583(2) 0.8979(3) 0.0994(13) Uani 1.000000 . . . .
C33 C 0.39415(10) 0.49938(14) 0.68323(18) 0.0577(7) Uani 1.000000 . . . .
C34 C 0.44101(11) 0.51419(19) 0.7015(2) 0.0818(10) Uani 1.000000 . . . .
C35 C 0.37046(12) 0.56667(16) 0.64760(19) 0.0738(9) Uani 1.000000 . . . .
C36 C 0.46407(8) 0.22317(13) 0.55715(16) 0.0456(6) Uani 1.000000 . . . .
C37 C 0.49587(8) 0.27357(13) 0.54696(16) 0.0468(6) Uani 1.000000 . . . .
C38 C 0.53762(8) 0.25030(14) 0.55657(17) 0.0503(6) Uani 1.000000 . . . .
C39 C 0.54735(8) 0.17890(14) 0.57592(18) 0.0536(6) Uani 1.000000 . . . .
C40 C 0.51542(9) 0.13013(14) 0.58557(18) 0.0558(7) Uani 1.000000 . . . .
C41 C 0.47313(8) 0.15083(14) 0.57609(18) 0.0517(6) Uani 1.000000 . . . .
C42 C 0.48623(9) 0.35257(15) 0.52521(18) 0.0581(7) Uani 1.000000 . . . .
C43 C 0.48398(11) 0.36555(17) 0.4254(2) 0.0745(9) Uani 1.000000 . . . .
C44 C 0.51736(14) 0.40448(16) 0.5716(2) 0.0895(12) Uani 1.000000 . . . .
C45 C 0.43846(10) 0.09553(16) 0.5883(2) 0.0682(8) Uani 1.000000 . . . .
C46 C 0.43948(12) 0.07215(18) 0.6853(2) 0.0820(10) Uani 1.000000 . . . .
C47 C 0.44189(11) 0.03088(18) 0.5290(3) 0.0857(11) Uani 1.000000 . . . .
C20A C 0.4072(7) 0.1842(11) 0.2227(12) 0.071(4) Uani 0.446(8) D U P 2
C21A C 0.4468(3) 0.1322(5) 0.2442(6) 0.081(3) Uani 0.446(8) D U P 2
C22A C 0.3732(2) 0.1310(5) 0.1802(6) 0.086(3) Uani 0.446(8) D U P 2
C23A C 0.4169(6) 0.2412(7) 0.1608(8) 0.133(4) Uani 0.446(8) D U P 2
C16A C 0.2084(8) 0.4882(14) 0.5666(19) 0.069(5) Uani 0.278(8) D U P 2
C17A C 0.2249(4) 0.5616(7) 0.5977(11) 0.083(4) Uani 0.278(8) D U P 2
C18A C 0.1821(5) 0.4463(9) 0.6273(12) 0.093(5) Uani 0.278(8) D U P 2
C19A C 0.1841(4) 0.5006(8) 0.4770(9) 0.072(4) Uani 0.278(8) D U P 2
H4 H 0.23168(7) 0.41450(12) 0.43026(16) 0.0547(7) Uiso 1.000000 R . . .
H2 H 0.27539(7) 0.45180(12) 0.68463(16) 0.0524(7) Uiso 1.000000 R . . .
H8 H 0.44061(8) 0.19036(14) 0.38798(17) 0.0589(7) Uiso 1.000000 R . . .
H10 H 0.33486(8) 0.26089(14) 0.24652(16) 0.0594(7) Uiso 1.000000 R . . .
H28 H 0.39401(10) 0.55407(14) 0.84399(18) 0.0721(9) Uiso 1.000000 R . . .
H27 H 0.36193(10) 0.51579(16) 0.96847(18) 0.0777(9) Uiso 1.000000 R . . .
H26 H 0.32326(9) 0.41002(16) 0.96420(18) 0.0738(9) Uiso 1.000000 R . . .
H40 H 0.52235(9) 0.08123(14) 0.59900(18) 0.0670(8) Uiso 1.000000 R . . .
H39 H 0.57604(8) 0.16367(14) 0.58250(18) 0.0643(8) Uiso 1.000000 R . . .
H38 H 0.55980(8) 0.28385(14) 0.54977(17) 0.0603(7) Uiso 1.000000 R . . .
H14a H 0.2617(4) 0.2288(6) 0.3211(6) 0.0803(10) Uiso 1.000000 GR . . .
H14b H 0.2669(4) 0.2249(6) 0.4268(7) 0.0803(10) Uiso 1.000000 GR . . .
H14c H 0.23098(10) 0.27492(16) 0.3782(13) 0.0803(10) Uiso 1.000000 GR . . .
H15a H 0.2989(5) 0.4117(6) 0.3011(8) 0.0987(12) Uiso 1.000000 GR . . .
H15b H 0.2846(7) 0.3424(4) 0.24302(19) 0.0987(12) Uiso 1.000000 GR . . .
H15c H 0.2508(2) 0.3845(10) 0.2969(8) 0.0987(12) Uiso 1.000000 GR . . .
H17a H 0.1782(8) 0.538(3) 0.6694(14) 0.190(6) Uiso 0.722(8) GR . P 1
H17b H 0.2082(18) 0.4753(5) 0.7107(5) 0.190(6) Uiso 0.722(8) GR . P 1
H17c H 0.2285(11) 0.548(2) 0.6745(15) 0.190(6) Uiso 0.722(8) GR . P 1
H18a H 0.1738(6) 0.3867(11) 0.6080(18) 0.126(3) Uiso 0.722(8) GR . P 1
H18b H 0.1427(2) 0.4513(5) 0.576(3) 0.126(3) Uiso 0.722(8) GR . P 1
H18c H 0.1663(8) 0.4061(16) 0.5051(9) 0.126(3) Uiso 0.722(8) GR . P 1
H19a H 0.1721(9) 0.563(2) 0.514(2) 0.191(5) Uiso 0.722(8) GR . P 1
H19b H 0.2221(10) 0.5737(16) 0.513(2) 0.191(5) Uiso 0.722(8) GR . P 1
H19c H 0.1980(18) 0.5178(5) 0.4464(6) 0.191(5) Uiso 0.722(8) GR . P 1
H21a H 0.4649(6) 0.2434(18) 0.2444(12) 0.101(3) Uiso 0.554(8) GR . P 1
H21b H 0.4552(9) 0.2242(13) 0.1419(16) 0.101(3) Uiso 0.554(8) GR . P 1
H21c H 0.4326(3) 0.2921(6) 0.184(3) 0.101(3) Uiso 0.554(8) GR . P 1
H22a H 0.4360(17) 0.1036(12) 0.184(2) 0.155(5) Uiso 0.554(8) GR . P 1
H22b H 0.4387(15) 0.1168(8) 0.289(2) 0.155(5) Uiso 0.554(8) GR . P 1
H22c H 0.3960(4) 0.0863(6) 0.238(4) 0.155(5) Uiso 0.554(8) GR . P 1
H23a H 0.3645(13) 0.2519(7) 0.132(2) 0.133(4) Uiso 0.554(8) GR . P 1
H23b H 0.3855(6) 0.185(3) 0.0846(6) 0.133(4) Uiso 0.554(8) GR . P 1
H23c H 0.3476(7) 0.172(2) 0.1463(16) 0.133(4) Uiso 0.554(8) GR . P 1
H30 H 0.30483(9) 0.29316(17) 0.7756(2) 0.0811(9) Uiso 1.000000 R . . .
H31a H 0.26141(11) 0.3461(15) 0.9200(8) 0.1448(19) Uiso 1.000000 GR . . .
H31b H 0.2470(3) 0.3596(12) 0.8178(12) 0.1448(19) Uiso 1.000000 GR . . .
H31c H 0.2458(3) 0.2798(3) 0.8580(19) 0.1448(19) Uiso 1.000000 GR . . .
H32a H 0.3581(3) 0.2526(12) 0.8823(13) 0.1490(19) Uiso 1.000000 GR . . .
H32b H 0.3289(9) 0.2749(8) 0.9593(3) 0.1490(19) Uiso 1.000000 GR . . .
H32c H 0.3142(6) 0.2117(5) 0.8916(16) 0.1490(19) Uiso 1.000000 GR . . .
H33 H 0.39095(10) 0.46149(14) 0.63616(18) 0.0693(8) Uiso 1.000000 R . . .
H34a H 0.44512(12) 0.5539(9) 0.7440(13) 0.1226(15) Uiso 1.000000 GR . . .
H34b H 0.45516(17) 0.4707(5) 0.7260(16) 0.1226(15) Uiso 1.000000 GR . . .
H34c H 0.4531(2) 0.5275(14) 0.6462(4) 0.1226(15) Uiso 1.000000 GR . . .
H35a H 0.34046(17) 0.5550(4) 0.6346(14) 0.1108(14) Uiso 1.000000 GR . . .
H35b H 0.3733(6) 0.6052(4) 0.6921(6) 0.1108(14) Uiso 1.000000 GR . . .
H35c H 0.3825(5) 0.5829(7) 0.5934(9) 0.1108(14) Uiso 1.000000 GR . . .
H42 H 0.45767(9) 0.36362(15) 0.54551(18) 0.0697(8) Uiso 1.000000 R . . .
H43a H 0.5116(2) 0.3553(13) 0.4034(3) 0.1118(14) Uiso 1.000000 GR . . .
H43b H 0.4626(6) 0.3337(10) 0.3959(2) 0.1118(14) Uiso 1.000000 GR . . .
H43c H 0.4763(8) 0.4160(4) 0.4129(2) 0.1118(14) Uiso 1.000000 GR . . .
H44a H 0.5186(7) 0.3962(10) 0.6356(3) 0.1342(18) Uiso 1.000000 GR . . .
H44b H 0.5455(2) 0.3967(10) 0.5507(13) 0.1342(18) Uiso 1.000000 GR . . .
H44c H 0.5083(5) 0.45421(16) 0.5587(15) 0.1342(18) Uiso 1.000000 GR . . .
H45 H 0.41056(10) 0.11924(16) 0.5723(2) 0.0819(10) Uiso 1.000000 R . . .
H46a H 0.4646(4) 0.0423(11) 0.7000(5) 0.1230(15) Uiso 1.000000 GR . . .
H46b H 0.4405(8) 0.11500(19) 0.7233(3) 0.1230(15) Uiso 1.000000 GR . . .
H46c H 0.4140(4) 0.0441(12) 0.6946(4) 0.1230(15) Uiso 1.000000 GR . . .
H47a H 0.4424(8) 0.0470(2) 0.4675(3) 0.1285(16) Uiso 1.000000 GR . . .
H47b H 0.4680(4) 0.0045(8) 0.5465(11) 0.1285(16) Uiso 1.000000 GR . . .
H47c H 0.4175(4) -0.0009(7) 0.5344(13) 0.1285(16) Uiso 1.000000 GR . . .
H21d H 0.4704(6) 0.1601(8) 0.273(4) 0.121(4) Uiso 0.446(8) GR . P 2
H21e H 0.4389(6) 0.0936(18) 0.284(3) 0.121(4) Uiso 0.446(8) GR . P 2
H21f H 0.4553(12) 0.111(2) 0.1892(7) 0.121(4) Uiso 0.446(8) GR . P 2
H22d H 0.3691(15) 0.0913(19) 0.2214(17) 0.129(4) Uiso 0.446(8) GR . P 2
H22e H 0.3464(6) 0.1567(10) 0.167(4) 0.129(4) Uiso 0.446(8) GR . P 2
H22f H 0.3828(9) 0.111(3) 0.125(2) 0.129(4) Uiso 0.446(8) GR . P 2
H23d H 0.3914(10) 0.253(4) 0.123(5) 0.199(7) Uiso 0.446(8) GR . P 2
H23e H 0.427(3) 0.284(2) 0.1939(8) 0.199(7) Uiso 0.446(8) GR . P 2
H23f H 0.439(2) 0.225(2) 0.124(5) 0.199(7) Uiso 0.446(8) GR . P 2
H17d H 0.242(3) 0.5564(10) 0.654(3) 0.125(6) Uiso 0.278(8) GR . P 2
H17e H 0.243(3) 0.582(2) 0.554(3) 0.125(6) Uiso 0.278(8) GR . P 2
H17f H 0.2009(5) 0.5940(17) 0.605(6) 0.125(6) Uiso 0.278(8) GR . P 2
H18d H 0.175(3) 0.399(3) 0.602(4) 0.140(7) Uiso 0.278(8) GR . P 2
H18e H 0.1980(16) 0.440(6) 0.685(3) 0.140(7) Uiso 0.278(8) GR . P 2
H18f H 0.1558(18) 0.473(3) 0.635(6) 0.140(7) Uiso 0.278(8) GR . P 2
H19d H 0.2032(8) 0.521(4) 0.4356(18) 0.108(6) Uiso 0.278(8) GR . P 2
H19e H 0.173(2) 0.4545(12) 0.454(3) 0.108(6) Uiso 0.278(8) GR . P 2
H19f H 0.1608(18) 0.534(4) 0.4839(13) 0.108(6) Uiso 0.278(8) GR . P 2

loop_
_atom_site_aniso_label
_atom_site_aniso_U_11
_atom_site_aniso_U_22
_atom_site_aniso_U_33
_atom_site_aniso_U_12
_atom_site_aniso_U_13
_atom_site_aniso_U_23
Ge1 0.0592(7) 0.0619(8) 0.0557(7) -0.0084(4) -0.0119(5) 0.0040(4)
Cl1 0.0695(17) 0.097(2) 0.081(2) 0.0006(14) 0.0015(15) -0.0244(16)
Cl2 0.0790(16) 0.0593(14) 0.0938(17) 0.0030(11) 0.0274(13) 0.0059(11)
N1 0.0513(12) 0.0473(11) 0.0490(12) 0.0082(9) -0.0187(9) -0.0125(9)
N2 0.0440(11) 0.0749(15) 0.0399(11) 0.0064(10) -0.0022(9) -0.0149(10)
N3 0.0411(10) 0.0423(10) 0.0365(10) 0.0026(8) 0.0032(8) -0.0032(8)
C1 0.0396(11) 0.0352(11) 0.0385(12) -0.0032(9) -0.0051(9) -0.0030(9)
C2 0.0437(12) 0.0393(12) 0.0463(13) 0.0002(9) -0.0063(10) -0.0105(10)
C3 0.0403(12) 0.0391(12) 0.0573(15) 0.0008(9) -0.0098(11) -0.0069(11)
C4 0.0435(13) 0.0429(13) 0.0479(14) -0.0004(10) -0.0121(11) 0.0013(10)
C5 0.0445(12) 0.0378(12) 0.0390(12) -0.0046(9) -0.0020(10) 0.0045(9)
C6 0.0359(11) 0.0356(11) 0.0395(12) -0.0036(9) 0.0012(9) 0.0025(9)
C7 0.0445(12) 0.0430(12) 0.0368(12) -0.0060(10) 0.0018(10) -0.0078(10)
C8 0.0465(13) 0.0560(15) 0.0457(14) -0.0067(11) 0.0094(11) -0.0154(11)
C9 0.0546(15) 0.0611(15) 0.0388(13) -0.0172(11) 0.0109(10) -0.0152(10)
C10 0.0563(15) 0.0605(15) 0.0318(12) -0.0145(12) 0.0035(11) -0.0038(11)
C11 0.0492(13) 0.0448(13) 0.0355(12) -0.0110(10) 0.0031(10) 0.0010(10)
C12 0.0448(12) 0.0388(12) 0.0347(11) -0.0066(9) 0.0064(9) -0.0036(9)
C13 0.0476(13) 0.0542(14) 0.0316(12) -0.0053(11) -0.0020(10) 0.0036(10)
C14 0.0499(14) 0.0645(16) 0.0456(14) -0.0110(12) 0.0003(11) -0.0134(12)
C15 0.076(2) 0.078(2) 0.0420(15) 0.0095(16) -0.0018(13) 0.0128(14)
C16 0.043(3) 0.048(3) 0.069(4) 0.004(2) -0.013(2) -0.014(2)
C17 0.068(3) 0.181(8) 0.123(5) 0.063(4) -0.035(3) -0.104(6)
C18 0.047(2) 0.086(3) 0.121(5) -0.001(2) 0.014(3) -0.028(3)
C19 0.115(6) 0.093(5) 0.180(8) 0.059(5) 0.043(6) 0.047(6)
C20 0.073(5) 0.070(4) 0.045(4) -0.011(2) 0.021(2) -0.016(2)
C21 0.067(3) 0.091(4) 0.047(3) 0.001(2) 0.025(2) -0.009(2)
C22 0.177(9) 0.074(4) 0.063(4) 0.018(3) 0.040(4) -0.021(2)
C23 0.081(4) 0.143(7) 0.043(3) -0.001(3) 0.015(2) -0.033(3)
C24 0.0501(14) 0.0463(13) 0.0451(14) 0.0061(10) -0.0161(11) -0.0054(11)
C25 0.0511(15) 0.0579(15) 0.0523(15) 0.0032(12) -0.0121(12) -0.0036(12)
C26 0.0683(18) 0.0684(18) 0.0459(15) 0.0047(14) -0.0066(13) 0.0001(13)
C27 0.089(2) 0.0603(17) 0.0415(15) 0.0085(15) -0.0157(14) -0.0117(13)
C28 0.081(2) 0.0457(14) 0.0504(16) 0.0008(13) -0.0159(14) -0.0070(12)
C29 0.0639(16) 0.0412(13) 0.0422(13) 0.0058(11) -0.0133(11) -0.0040(10)
C30 0.0584(17) 0.0742(19) 0.069(2) -0.0113(14) 0.0009(14) -0.0075(16)
C31 0.070(2) 0.131(3) 0.091(3) -0.025(2) 0.019(2) -0.038(2)
C32 0.121(3) 0.075(2) 0.099(3) -0.025(2) -0.013(2) 0.016(2)
C33 0.0837(19) 0.0402(13) 0.0479(15) -0.0006(13) -0.0031(14) -0.0044(11)
C34 0.087(2) 0.069(2) 0.088(2) -0.0092(17) -0.0001(19) 0.0126(18)
C35 0.115(3) 0.0583(18) 0.0475(16) 0.0149(17) -0.0003(16) 0.0030(13)
C36 0.0442(13) 0.0537(14) 0.0383(12) 0.0008(10) -0.0010(10) -0.0092(10)
C37 0.0505(14) 0.0521(14) 0.0378(12) 0.0051(11) 0.0036(10) -0.0010(10)
C38 0.0474(14) 0.0549(15) 0.0488(14) -0.0050(11) 0.0052(11) -0.0027(12)
C39 0.0450(14) 0.0564(15) 0.0584(16) 0.0057(11) -0.0025(12) -0.0060(13)
C40 0.0631(16) 0.0402(13) 0.0636(17) 0.0054(12) 0.0023(13) -0.0048(12)
C41 0.0487(14) 0.0508(14) 0.0558(15) -0.0045(11) 0.0040(12) -0.0121(12)
C42 0.0635(17) 0.0555(16) 0.0565(16) 0.0097(13) 0.0132(13) 0.0112(13)
C43 0.098(2) 0.0628(18) 0.0604(18) -0.0150(17) -0.0072(17) 0.0174(15)
C44 0.147(4) 0.0466(17) 0.070(2) 0.0066(19) -0.024(2) -0.0051(15)
C45 0.0593(17) 0.0569(17) 0.089(2) -0.0117(13) 0.0115(16) -0.0175(16)
C46 0.082(2) 0.067(2) 0.099(3) -0.0080(17) 0.019(2) 0.0092(18)
C47 0.071(2) 0.066(2) 0.121(3) -0.0194(16) 0.012(2) -0.030(2)
C20A 0.070(6) 0.105(8) 0.040(5) -0.000(3) 0.011(3) -0.033(3)
C21A 0.065(4) 0.115(6) 0.064(4) 0.002(3) 0.017(3) -0.047(4)
C22A 0.066(4) 0.110(6) 0.079(5) 0.017(3) -0.003(3) -0.065(4)
C23A 0.201(13) 0.130(7) 0.076(6) 0.003(5) 0.067(5) -0.019(4)
C16A 0.062(7) 0.073(7) 0.069(8) 0.032(3) -0.012(3) -0.013(4)
C17A 0.085(8) 0.071(6) 0.090(9) 0.034(4) -0.016(5) -0.021(4)
C18A 0.074(7) 0.097(9) 0.108(10) 0.034(4) 0.010(4) 0.008(5)
C19A 0.061(7) 0.071(8) 0.081(7) 0.032(5) -0.015(4) -0.008(4)

loop_
_atom_type_symbol
_atom_type_scat_dispersion_real
_atom_type_scat_dispersion_imag
_atom_type_scat_Cromer_Mann_a1
_atom_type_scat_Cromer_Mann_a2
_atom_type_scat_Cromer_Mann_a3
_atom_type_scat_Cromer_Mann_a4
_atom_type_scat_Cromer_Mann_b1
_atom_type_scat_Cromer_Mann_b2
_atom_type_scat_Cromer_Mann_b3
_atom_type_scat_Cromer_Mann_b4
_atom_type_scat_Cromer_Mann_c
_atom_type_scat_source
_atom_type_scat_dispersion_source
C 0.00347 0.00161 2.31000 1.02000 1.58860 0.86500 20.84390 10.20750 0.56870 51.65120 0.21560 'International Tables Volume C Table 6.1.1.4 (pp. 500-502)' 'Henke, Gullikson and Davis, At. Data and Nucl. Data Tables, 1993, 54, 2'
Cl 0.14873 0.16029 11.46040 7.19640 6.25560 1.64550 0.01040 1.16620 18.51940 47.77840 -9.55740 'International Tables Volume C Table 6.1.1.4 (pp. 500-502)' 'Henke, Gullikson and Davis, At. Data and Nucl. Data Tables, 1993, 54, 2'
Ge 0.18162 1.86805 16.08160 6.37470 3.70680 3.68300 2.85090 0.25160 11.44680 54.76250 2.13130 'International Tables Volume C Table 6.1.1.4 (pp. 500-502)' 'Henke, Gullikson and Davis, At. Data and Nucl. Data Tables, 1993, 54, 2'
H 0.00000 0.00000 0.49300 0.32291 0.14019 0.04081 10.51090 26.12570 3.14236 57.79970 0.00304 'International Tables Volume C Table 6.1.1.4 (pp. 500-502)' 'Henke, Gullikson and Davis, At. Data and Nucl. Data Tables, 1993, 54, 2'
N 0.00653 0.00323 12.21260 3.13220 2.01250 1.16630 0.00570 9.89330 28.99750 0.58260 -11.52900 'International Tables Volume C Table 6.1.1.4 (pp. 500-502)' 'Henke, Gullikson and Davis, At. Data and Nucl. Data Tables, 1993, 54, 2'

loop_
_geom_angle_atom_site_label_1
_geom_angle_atom_site_label_2
_geom_angle_atom_site_label_3
_geom_angle
_geom_angle_site_symmetry_1
_geom_angle_site_symmetry_3
_geom_angle_publ_flag
Cl2 Ge1 Cl1 104.09(10) . . ?
N1 Ge1 Cl1 95.42(9) . . ?
N1 Ge1 Cl2 100.96(9) . . ?
N2 Ge1 Cl1 94.17(9) . . ?
N2 Ge1 Cl2 100.84(9) . . ?
N2 Ge1 N1 153.22(10) . . ?
N3 Ge1 Cl1 152.34(11) . . ?
N3 Ge1 Cl2 103.54(9) . . ?
N3 Ge1 N1 80.34(8) . . ?
N3 Ge1 N2 79.59(9) . . ?
C1 N1 Ge1 112.53(15) . . ?
C24 N1 Ge1 128.90(15) . . ?
C24 N1 C1 118.30(19) . . ?
C7 N2 Ge1 112.63(15) . . ?
C36 N2 Ge1 128.54(15) . . ?
C36 N2 C7 118.72(19) . . ?
C6 N3 Ge1 118.70(15) . . ?
C12 N3 Ge1 119.46(15) . . ?
C12 N3 C6 121.8(2) . . ?
C2 C1 N1 128.6(2) . . ?
C6 C1 N1 113.59(19) . . ?
C6 C1 C2 117.8(2) . . ?
C3 C2 C1 120.5(2) . . ?
H2 C2 C1 119.74(13) . . ?
H2 C2 C3 119.74(14) . . ?
C4 C3 C2 119.1(2) . . ?
C16 C3 C2 120.7(4) . . ?
C16 C3 C4 120.0(4) . . ?
C16A C3 C2 123.1(11) . . ?
C16A C3 C4 117.7(11) . . ?
C16A C3 C16 8.4(12) . . ?
C5 C4 C3 122.6(2) . . ?
H4 C4 C3 118.71(13) . . ?
H4 C4 C5 118.71(14) . . ?
C6 C5 C4 116.2(2) . . ?
C13 C5 C4 124.0(2) . . ?
C13 C5 C6 119.5(2) . . ?
C1 C6 N3 113.95(19) . . ?
C5 C6 N3 122.4(2) . . ?
C5 C6 C1 123.7(2) . . ?
C8 C7 N2 128.2(2) . . ?
C12 C7 N2 114.0(2) . . ?
C12 C7 C8 117.8(2) . . ?
C9 C8 C7 120.3(2) . . ?
H8 C8 C7 119.86(15) . . ?
H8 C8 C9 119.86(15) . . ?
C10 C9 C8 119.7(2) . . ?
C20 C9 C8 122.4(7) . . ?
C20 C9 C10 117.9(7) . . ?
C20A C9 C8 117.5(8) . . ?
C20A C9 C10 122.8(8) . . ?
C20A C9 C20 6.3(12) . . ?
C11 C10 C9 122.1(2) . . ?
H10 C10 C9 118.94(14) . . ?
H10 C10 C11 118.94(15) . . ?
C12 C11 C10 116.0(2) . . ?
C13 C11 C10 123.9(2) . . ?
C13 C11 C12 119.7(2) . . ?
C7 C12 N3 113.5(2) . . ?
C11 C12 N3 122.3(2) . . ?
C11 C12 C7 124.2(2) . . ?
C11 C13 C5 111.46(19) . . ?
C14 C13 C5 107.05(19) . . ?
C14 C13 C11 106.6(2) . . ?
C15 C13 C5 110.3(2) . . ?
C15 C13 C11 111.8(2) . . ?
C15 C13 C14 109.4(2) . . ?
H14a C14 C13 109.5 . . ?
H14b C14 C13 109.5 . . ?
H14b C14 H14a 109.5 . . ?
H14c C14 C13 109.5 . . ?
H14c C14 H14a 109.5 . . ?
H14c C14 H14b 109.5 . . ?
H15a C15 C13 109.5 . . ?
H15b C15 C13 109.5 . . ?
H15b C15 H15a 109.5 . . ?
H15c C15 C13 109.5 . . ?
H15c C15 H15a 109.5 . . ?
H15c C15 H15b 109.5 . . ?
C17 C16 C3 114.2(6) . . ?
C18 C16 C3 109.1(6) . . ?
C18 C16 C17 106.4(7) . . ?
C19 C16 C3 109.7(6) . . ?
C19 C16 C17 107.9(7) . . ?
C19 C16 C18 109.4(7) . . ?
H17a C17 C16 109.5 . . ?
H17b C17 C16 109.5 . . ?
H17b C17 H17a 109.5 . . ?
H17c C17 C16 109.5 . . ?
H17c C17 H17a 109.5 . . ?
H17c C17 H17b 109.5 . . ?
H18a C18 C16 109.5 . . ?
H18b C18 C16 109.5 . . ?
H18b C18 H18a 109.5 . . ?
H18c C18 C16 109.5 . . ?
H18c C18 H18a 109.5 . . ?
H18c C18 H18b 109.5 . . ?
H19a C19 C16 109.5 . . ?
H19b C19 C16 109.5 . . ?
H19b C19 H19a 109.5 . . ?
H19c C19 C16 109.5 . . ?
H19c C19 H19a 109.5 . . ?
H19c C19 H19b 109.5 . . ?
C21 C20 C9 106.6(10) . . ?
C22 C20 C9 108.4(9) . . ?
C22 C20 C21 109.6(11) . . ?
C23 C20 C9 114.6(10) . . ?
C23 C20 C21 102.9(9) . . ?
C23 C20 C22 114.3(11) . . ?
H21a C21 C20 109.5 . . ?
H21b C21 C20 109.5 . . ?
H21b C21 H21a 109.5 . . ?
H21c C21 C20 109.5 . . ?
H21c C21 H21a 109.5 . . ?
H21c C21 H21b 109.5 . . ?
H22a C22 C20 109.5 . . ?
H22b C22 C20 109.5 . . ?
H22b C22 H22a 109.5 . . ?
H22c C22 C20 109.5 . . ?
H22c C22 H22a 109.5 . . ?
H22c C22 H22b 109.5 . . ?
H23a C23 C20 109.5 . . ?
H23b C23 C20 109.5 . . ?
H23b C23 H23a 109.5 . . ?
H23c C23 C20 109.5 . . ?
H23c C23 H23a 109.5 . . ?
H23c C23 H23b 109.5 . . ?
C25 C24 N1 119.8(2) . . ?
C29 C24 N1 118.6(2) . . ?
C29 C24 C25 121.5(2) . . ?
C26 C25 C24 117.9(3) . . ?
C30 C25 C24 122.3(2) . . ?
C30 C25 C26 119.8(3) . . ?
C27 C26 C25 121.6(3) . . ?
H26 C26 C25 119.18(18) . . ?
H26 C26 C27 119.18(17) . . ?
C28 C27 C26 119.8(3) . . ?
H27 C27 C26 120.11(17) . . ?
H27 C27 C28 120.11(16) . . ?
C29 C28 C27 121.0(3) . . ?
H28 C28 C27 119.50(16) . . ?
H28 C28 C29 119.50(17) . . ?
C28 C29 C24 118.2(3) . . ?
C33 C29 C24 123.1(2) . . ?
C33 C29 C28 118.7(2) . . ?
C31 C30 C25 112.1(3) . . ?
C32 C30 C25 110.5(3) . . ?
C32 C30 C31 111.6(3) . . ?
H30 C30 C25 107.46(16) . . ?
H30 C30 C31 107.46(19) . . ?
H30 C30 C32 107.5(2) . . ?
H31a C31 C30 109.5 . . ?
H31b C31 C30 109.5 . . ?
H31b C31 H31a 109.5 . . ?
H31c C31 C30 109.5 . . ?
H31c C31 H31a 109.5 . . ?
H31c C31 H31b 109.5 . . ?
H32a C32 C30 109.5 . . ?
H32b C32 C30 109.5 . . ?
H32b C32 H32a 109.5 . . ?
H32c C32 C30 109.5 . . ?
H32c C32 H32a 109.5 . . ?
H32c C32 H32b 109.5 . . ?
C34 C33 C29 112.9(2) . . ?
C35 C33 C29 109.9(2) . . ?
C35 C33 C34 111.3(3) . . ?
H33 C33 C29 107.46(13) . . ?
H33 C33 C34 107.46(18) . . ?
H33 C33 C35 107.46(15) . . ?
H34a C34 C33 109.5 . . ?
H34b C34 C33 109.5 . . ?
H34b C34 H34a 109.5 . . ?
H34c C34 C33 109.5 . . ?
H34c C34 H34a 109.5 . . ?
H34c C34 H34b 109.5 . . ?
H35a C35 C33 109.5 . . ?
H35b C35 C33 109.5 . . ?
H35b C35 H35a 109.5 . . ?
H35c C35 C33 109.5 . . ?
H35c C35 H35a 109.5 . . ?
H35c C35 H35b 109.5 . . ?
C37 C36 N2 118.4(2) . . ?
C41 C36 N2 119.7(2) . . ?
C41 C36 C37 121.8(2) . . ?
C38 C37 C36 118.2(2) . . ?
C42 C37 C36 122.2(2) . . ?
C42 C37 C38 119.6(2) . . ?
C39 C38 C37 120.9(2) . . ?
H38 C38 C37 119.55(15) . . ?
H38 C38 C39 119.55(15) . . ?
C40 C39 C38 119.8(2) . . ?
H39 C39 C38 120.10(15) . . ?
H39 C39 C40 120.10(15) . . ?
C41 C40 C39 121.4(2) . . ?
H40 C40 C39 119.32(15) . . ?
H40 C40 C41 119.32(15) . . ?
C40 C41 C36 117.8(2) . . ?
C45 C41 C36 122.1(2) . . ?
C45 C41 C40 120.0(2) . . ?
C43 C42 C37 111.0(2) . . ?
C44 C42 C37 113.4(2) . . ?
C44 C42 C43 109.8(3) . . ?
H42 C42 C37 107.48(14) . . ?
H42 C42 C43 107.48(18) . . ?
H42 C42 C44 107.48(19) . . ?
H43a C43 C42 109.5 . . ?
H43b C43 C42 109.5 . . ?
H43b C43 H43a 109.5 . . ?
H43c C43 C42 109.5 . . ?
H43c C43 H43a 109.5 . . ?
H43c C43 H43b 109.5 . . ?
H44a C44 C42 109.5 . . ?
H44b C44 C42 109.5 . . ?
H44b C44 H44a 109.5 . . ?
H44c C44 C42 109.5 . . ?
H44c C44 H44a 109.5 . . ?
H44c C44 H44b 109.5 . . ?
C46 C45 C41 110.3(3) . . ?
C47 C45 C41 112.0(3) . . ?
C47 C45 C46 110.6(3) . . ?
H45 C45 C41 107.95(16) . . ?
H45 C45 C46 107.95(18) . . ?
H45 C45 C47 107.95(19) . . ?
H46a C46 C45 109.5 . . ?
H46b C46 C45 109.5 . . ?
H46b C46 H46a 109.5 . . ?
H46c C46 C45 109.5 . . ?
H46c C46 H46a 109.5 . . ?
H46c C46 H46b 109.5 . . ?
H47a C47 C45 109.5 . . ?
H47b C47 C45 109.5 . . ?
H47b C47 H47a 109.5 . . ?
H47c C47 C45 109.5 . . ?
H47c C47 H47a 109.5 . . ?
H47c C47 H47b 109.5 . . ?
C21A C20A C9 114.8(12) . . ?
C22A C20A C9 109.3(13) . . ?
C22A C20A C21A 102.1(13) . . ?
C23A C20A C9 107.8(14) . . ?
C23A C20A C21A 111.5(15) . . ?
C23A C20A C22A 111.4(14) . . ?
H21d C21A C20A 109.5 . . ?
H21e C21A C20A 109.5 . . ?
H21e C21A H21d 109.5 . . ?
H21f C21A C20A 109.5 . . ?
H21f C21A H21d 109.5 . . ?
H21f C21A H21e 109.5 . . ?
H22d C22A C20A 109.5 . . ?
H22e C22A C20A 109.5 . . ?
H22e C22A H22d 109.5 . . ?
H22f C22A C20A 109.5 . . ?
H22f C22A H22d 109.5 . . ?
H22f C22A H22e 109.5 . . ?
H23d C23A C20A 109.5 . . ?
H23e C23A C20A 109.5 . . ?
H23e C23A H23d 109.5 . . ?
H23f C23A C20A 109.5 . . ?
H23f C23A H23d 109.5 . . ?
H23f C23A H23e 109.5 . . ?
C17A C16A C3 107.5(16) . . ?
C18A C16A C3 102.3(16) . . ?
C18A C16A C17A 118(2) . . ?
C19A C16A C3 112.3(19) . . ?
C19A C16A C17A 106.2(18) . . ?
C19A C16A C18A 110.9(19) . . ?
H17d C17A C16A 109.5 . . ?
H17e C17A C16A 109.5 . . ?
H17e C17A H17d 109.5 . . ?
H17f C17A C16A 109.5 . . ?
H17f C17A H17d 109.5 . . ?
H17f C17A H17e 109.5 . . ?
H18d C18A C16A 109.5 . . ?
H18e C18A C16A 109.5 . . ?
H18e C18A H18d 109.5 . . ?
H18f C18A C16A 109.5 . . ?
H18f C18A H18d 109.5 . . ?
H18f C18A H18e 109.5 . . ?
H19d C19A C16A 109.5 . . ?
H19e C19A C16A 109.5 . . ?
H19e C19A H19d 109.5 . . ?
H19f C19A C16A 109.5 . . ?
H19f C19A H19d 109.5 . . ?
H19f C19A H19e 109.5 . . ?

loop_
_geom_bond_atom_site_label_1
_geom_bond_atom_site_label_2
_geom_bond_distance
_geom_bond_site_symmetry_2
_geom_bond_publ_flag
Ge1 Cl1 2.091(2) . ?
Ge1 Cl2 2.163(2) . ?
Ge1 N1 2.011(2) . ?
Ge1 N2 2.039(2) . ?
Ge1 N3 1.872(2) . ?
N1 C1 1.387(3) . ?
N1 C24 1.440(3) . ?
N2 C7 1.379(3) . ?
N2 C36 1.444(3) . ?
N3 C6 1.349(3) . ?
N3 C12 1.362(3) . ?
C1 C2 1.392(3) . ?
C1 C6 1.404(3) . ?
C2 C3 1.396(3) . ?
C2 H2 0.9500 . ?
C3 C4 1.403(3) . ?
C3 C16 1.535(10) . ?
C3 C16A 1.54(3) . ?
C4 C5 1.383(3) . ?
C4 H4 0.9500 . ?
C5 C6 1.395(3) . ?
C5 C13 1.536(3) . ?
C7 C8 1.385(3) . ?
C7 C12 1.402(3) . ?
C8 C9 1.391(4) . ?
C8 H8 0.9500 . ?
C9 C10 1.399(4) . ?
C9 C20 1.521(15) . ?
C9 C20A 1.560(19) . ?
C10 C11 1.388(3) . ?
C10 H10 0.9500 . ?
C11 C12 1.384(3) . ?
C11 C13 1.531(3) . ?
C13 C14 1.547(3) . ?
C13 C15 1.534(3) . ?
C14 H14a 0.9800 . ?
C14 H14b 0.9800 . ?
C14 H14c 0.9800 . ?
C15 H15a 0.9800 . ?
C15 H15b 0.9800 . ?
C15 H15c 0.9800 . ?
C16 C17 1.514(11) . ?
C16 C18 1.531(8) . ?
C16 C19 1.523(11) . ?
C17 H17a 0.9800 . ?
C17 H17b 0.9800 . ?
C17 H17c 0.9800 . ?
C18 H18a 0.9800 . ?
C18 H18b 0.9800 . ?
C18 H18c 0.9800 . ?
C19 H19a 0.9800 . ?
C19 H19b 0.9800 . ?
C19 H19c 0.9800 . ?
C20 C21 1.595(15) . ?
C20 C22 1.457(16) . ?
C20 C23 1.542(17) . ?
C21 H21a 0.9800 . ?
C21 H21b 0.9800 . ?
C21 H21c 0.9800 . ?
C22 H22a 0.9800 . ?
C22 H22b 0.9800 . ?
C22 H22c 0.9800 . ?
C23 H23a 0.9800 . ?
C23 H23b 0.9800 . ?
C23 H23c 0.9800 . ?
C24 C25 1.400(4) . ?
C24 C29 1.392(4) . ?
C25 C26 1.393(4) . ?
C25 C30 1.516(4) . ?
C26 C27 1.369(4) . ?
C26 H26 0.9500 . ?
C27 C28 1.380(4) . ?
C27 H27 0.9500 . ?
C28 C29 1.399(3) . ?
C28 H28 0.9500 . ?
C29 C33 1.510(4) . ?
C30 C31 1.518(4) . ?
C30 C32 1.518(5) . ?
C30 H30 1.0000 . ?
C31 H31a 0.9800 . ?
C31 H31b 0.9800 . ?
C31 H31c 0.9800 . ?
C32 H32a 0.9800 . ?
C32 H32b 0.9800 . ?
C32 H32c 0.9800 . ?
C33 C34 1.514(4) . ?
C33 C35 1.531(4) . ?
C33 H33 1.0000 . ?
C34 H34a 0.9800 . ?
C34 H34b 0.9800 . ?
C34 H34c 0.9800 . ?
C35 H35a 0.9800 . ?
C35 H35b 0.9800 . ?
C35 H35c 0.9800 . ?
C36 C37 1.391(3) . ?
C36 C41 1.395(4) . ?
C37 C38 1.388(3) . ?
C37 C42 1.525(3) . ?
C38 C39 1.384(4) . ?
C38 H38 0.9500 . ?
C39 C40 1.373(4) . ?
C39 H39 0.9500 . ?
C40 C41 1.391(4) . ?
C40 H40 0.9500 . ?
C41 C45 1.524(4) . ?
C42 C43 1.528(4) . ?
C42 C44 1.511(4) . ?
C42 H42 1.0000 . ?
C43 H43a 0.9800 . ?
C43 H43b 0.9800 . ?
C43 H43c 0.9800 . ?
C44 H44a 0.9800 . ?
C44 H44b 0.9800 . ?
C44 H44c 0.9800 . ?
C45 C46 1.530(5) . ?
C45 C47 1.506(4) . ?
C45 H45 1.0000 . ?
C46 H46a 0.9800 . ?
C46 H46b 0.9800 . ?
C46 H46c 0.9800 . ?
C47 H47a 0.9800 . ?
C47 H47b 0.9800 . ?
C47 H47c 0.9800 . ?
C20A C21A 1.59(2) . ?
C20A C22A 1.56(2) . ?
C20A C23A 1.46(2) . ?
C21A H21d 0.9800 . ?
C21A H21e 0.9800 . ?
C21A H21f 0.9800 . ?
C22A H22d 0.9800 . ?
C22A H22e 0.9800 . ?
C22A H22f 0.9800 . ?
C23A H23d 0.9800 . ?
C23A H23e 0.9800 . ?
C23A H23f 0.9800 . ?
C16A C17A 1.52(3) . ?
C16A C18A 1.51(3) . ?
C16A C19A 1.53(3) . ?
C17A H17d 0.9800 . ?
C17A H17e 0.9800 . ?
C17A H17f 0.9800 . ?
C18A H18d 0.9800 . ?
C18A H18e 0.9800 . ?
C18A H18f 0.9800 . ?
C19A H19d 0.9800 . ?
C19A H19e 0.9800 . ?
C19A H19f 0.9800 . ?

loop_
_geom_torsion_atom_site_label_1
_geom_torsion_atom_site_label_2
_geom_torsion_atom_site_label_3
_geom_torsion_atom_site_label_4
_geom_torsion
_geom_torsion_site_symmetry_1
_geom_torsion_site_symmetry_2
_geom_torsion_site_symmetry_3
_geom_torsion_site_symmetry_4
_geom_torsion_publ_flag
Ge1 N1 C1 C2 172.88(15) . . . . ?
Ge1 N1 C1 C6 -6.50(18) . . . . ?
Ge1 N1 C24 C25 -94.1(2) . . . . ?
Ge1 N1 C24 C29 87.0(2) . . . . ?
Ge1 N2 C7 C8 -175.02(16) . . . . ?
Ge1 N2 C7 C12 6.53(19) . . . . ?
Ge1 N2 C36 C37 -87.8(2) . . . . ?
Ge1 N2 C36 C41 93.9(2) . . . . ?
Ge1 N3 C6 C1 7.21(18) . . . . ?
Ge1 N3 C6 C5 -174.01(15) . . . . ?
Ge1 N3 C12 C7 -6.37(18) . . . . ?
Ge1 N3 C12 C11 175.73(16) . . . . ?
N1 C1 C2 C3 -178.4(3) . . . . ?
N1 C1 C6 N3 0.1(2) . . . . ?
N1 C1 C6 C5 -178.67(18) . . . . ?
N1 C24 C25 C26 -178.6(2) . . . . ?
N1 C24 C25 C30 1.7(3) . . . . ?
N1 C24 C29 C28 179.1(2) . . . . ?
N1 C24 C29 C33 0.5(3) . . . . ?
N2 C7 C8 C9 -177.4(3) . . . . ?
N2 C7 C12 N3 -0.7(2) . . . . ?
N2 C7 C12 C11 177.2(2) . . . . ?
N2 C36 C37 C38 -178.6(2) . . . . ?
N2 C36 C37 C42 1.0(3) . . . . ?
N2 C36 C41 C40 178.9(2) . . . . ?
N2 C36 C41 C45 -2.4(3) . . . . ?
N3 C6 C1 C2 -179.36(19) . . . . ?
N3 C6 C5 C4 178.7(2) . . . . ?
N3 C6 C5 C13 4.6(2) . . . . ?
N3 C12 C7 C8 -179.32(19) . . . . ?
N3 C12 C11 C10 178.6(2) . . . . ?
N3 C12 C11 C13 -7.9(3) . . . . ?
C1 C2 C3 C4 -2.9(3) . . . . ?
C1 C2 C3 C16 171.8(4) . . . . ?
C1 C2 C3 C16A -178.7(12) . . . . ?
C1 C6 C5 C4 -2.6(2) . . . . ?
C1 C6 C5 C13 -176.8(2) . . . . ?
C2 C3 C4 C5 2.2(3) . . . . ?
C2 C3 C16 C17 6.8(5) . . . . ?
C2 C3 C16 C18 -112.1(5) . . . . ?
C2 C3 C16 C19 128.1(6) . . . . ?
C2 C3 C16A C17A 53.0(10) . . . . ?
C2 C3 C16A C18A -71.6(13) . . . . ?
C2 C3 C16A C19A 169.5(15) . . . . ?
C3 C4 C5 C6 0.5(3) . . . . ?
C3 C4 C5 C13 174.4(2) . . . . ?
C4 C5 C13 C11 170.0(2) . . . . ?
C4 C5 C13 C14 -73.7(3) . . . . ?
C4 C5 C13 C15 45.2(3) . . . . ?
C5 C13 C11 C10 -169.19(19) . . . . ?
C5 C13 C11 C12 17.9(2) . . . . ?
C7 C8 C9 C10 -0.2(3) . . . . ?
C7 C8 C9 C20 176.8(7) . . . . ?
C7 C8 C9 C20A -178.5(9) . . . . ?
C7 C12 C11 C10 1.0(3) . . . . ?
C7 C12 C11 C13 174.4(2) . . . . ?
C8 C9 C10 C11 -0.3(3) . . . . ?
C8 C9 C20 C21 -69.4(6) . . . . ?
C8 C9 C20 C22 48.6(6) . . . . ?
C8 C9 C20 C23 177.5(8) . . . . ?
C8 C9 C20A C21A 10.6(5) . . . . ?
C8 C9 C20A C22A 124.6(10) . . . . ?
C8 C9 C20A C23A -114.2(12) . . . . ?
C9 C10 C11 C12 -0.1(3) . . . . ?
C9 C10 C11 C13 -173.2(2) . . . . ?
C10 C11 C13 C14 74.3(2) . . . . ?
C10 C11 C13 C15 -45.2(3) . . . . ?
C24 C25 C26 C27 -0.5(3) . . . . ?
C24 C25 C30 C31 -122.1(3) . . . . ?
C24 C25 C30 C32 112.7(3) . . . . ?
C24 C29 C28 C27 -0.6(3) . . . . ?
C24 C29 C33 C34 -126.2(3) . . . . ?
C24 C29 C33 C35 108.8(3) . . . . ?
C25 C26 C27 C28 0.1(3) . . . . ?
C26 C27 C28 C29 0.5(3) . . . . ?
C27 C28 C29 C33 178.1(3) . . . . ?
C28 C29 C33 C34 55.2(3) . . . . ?
C28 C29 C33 C35 -69.8(3) . . . . ?
C36 C37 C38 C39 -0.1(3) . . . . ?
C36 C37 C42 C43 -93.5(3) . . . . ?
C36 C37 C42 C44 142.4(3) . . . . ?
C36 C41 C40 C39 -0.6(3) . . . . ?
C36 C41 C45 C46 -110.2(3) . . . . ?
C36 C41 C45 C47 126.3(3) . . . . ?
C37 C38 C39 C40 0.2(3) . . . . ?
C38 C39 C40 C41 0.2(3) . . . . ?
C39 C40 C41 C45 -179.3(3) . . . . ?
C40 C41 C45 C46 68.5(3) . . . . ?
C40 C41 C45 C47 -55.1(3) . . . . ?

loop_
_restr_equal_distance_atom_site_label_1
_restr_equal_distance_atom_site_label_2
_restr_equal_distance_site_symmetry_2
_restr_equal_distance_class_id
C3 C16 1 11
C3 C17 1 15
C3 C18 1 16
C3 C19 1 17
C3 C16A 1 11
C3 C17A 1 15
C3 C18A 1 16
C3 C19A 1 17
C9 C20 1 1
C9 C21 1 5
C9 C22 1 6
C9 C23 1 7
C9 C20A 1 1
C9 C21A 1 5
C9 C22A 1 6
C9 C23A 1 7
C16 C17 1 12
C16 C18 1 13
C16 C19 1 14
C17 C18 1 18
C17 C19 1 19
C18 C19 1 20
C20 C21 1 2
C20 C22 1 3
C20 C23 1 4
C21 C22 1 8
C21 C23 1 9
C22 C23 1 10
C20A C21A 1 2
C20A C22A 1 3
C20A C23A 1 4
C21A C22A 1 8
C21A C23A 1 9
C22A C23A 1 10
C16A C17A 1 12
C16A C18A 1 13
C16A C19A 1 14
C17A C18A 1 18
C17A C19A 1 19
C18A C19A 1 20

loop_
_restr_equal_distance_class_class_id
_restr_equal_distance_class_target_weight_param
_restr_equal_distance_class_average
_restr_equal_distance_class_esd
_restr_equal_distance_class_diff_max
1 0.0200 1.5405 0.0199 0.0199
2 0.0200 1.5939 0.0011 0.0011
3 0.0200 1.5090 0.0523 0.0523
4 0.0200 1.5012 0.0410 0.0410
5 0.0400 2.5774 0.0783 0.0783
6 0.0400 2.4804 0.0655 0.0655
7 0.0400 2.5088 0.0679 0.0679
8 0.0400 2.4743 0.0212 0.0212
9 0.0400 2.4891 0.0354 0.0354
10 0.0400 2.5081 0.0113 0.0113
11 0.0200 1.5384 0.0037 0.0037
12 0.0200 1.5156 0.0016 0.0016
13 0.0200 1.5181 0.0128 0.0128
14 0.0200 1.5243 0.0008 0.0008
15 0.0400 2.5135 0.0465 0.0465
16 0.0400 2.4354 0.0616 0.0616
17 0.0400 2.5244 0.0233 0.0233
18 0.0400 2.5128 0.0744 0.0744
19 0.0400 2.4442 0.0116 0.0116
20 0.0400 2.4939 0.0014 0.0014

loop_
_atom_site_anharm_gc_c_label
_atom_site_anharm_gc_c_111
_atom_site_anharm_gc_c_112
_atom_site_anharm_gc_c_113
_atom_site_anharm_gc_c_122
_atom_site_anharm_gc_c_123
_atom_site_anharm_gc_c_133
_atom_site_anharm_gc_c_222
_atom_site_anharm_gc_c_223
_atom_site_anharm_gc_c_233
_atom_site_anharm_gc_c_333
Ge1 -0.000000071(6) 0.000000048(5) 0.000000148(7) 0.000000009(10) -0.000000130(8) -0.000000299(15) 0.00000011(4) 0.00000020(2) 0.00000047(3) 0.00000113(6)
Cl1 -0.00000019(2) 0.000000080(19) -0.00000024(3) -0.00000023(4) 0.00000020(3) -0.00000065(6) 0.00000077(15) -0.00000099(10) 0.00000119(12) -0.0000030(3)
Cl2 0.00000012(2) 0.000000116(16) 0.00000031(3) 0.00000018(3) 0.00000016(3) 0.00000097(6) 0.00000026(8) 0.00000034(6) 0.00000054(8) 0.0000027(2)

loop_
_atom_site_anharm_gc_d_label
_atom_site_anharm_gc_d_1111
_atom_site_anharm_gc_d_1112
_atom_site_anharm_gc_d_1113
_atom_site_anharm_gc_d_1122
_atom_site_anharm_gc_d_1123
_atom_site_anharm_gc_d_1133
_atom_site_anharm_gc_d_1222
_atom_site_anharm_gc_d_1223
_atom_site_anharm_gc_d_1233
_atom_site_anharm_gc_d_1333
_atom_site_anharm_gc_d_2222
_atom_site_anharm_gc_d_2223
_atom_site_anharm_gc_d_2233
_atom_site_anharm_gc_d_2333
_atom_site_anharm_gc_d_3333
Ge1 0.0000000030(2) -0.00000000074(18) -0.0000000002(2) 0.0000000048(2) 0.00000000064(18) 0.0000000060(3) -0.0000000010(6) -0.0000000012(3) -0.0000000015(4) 0.0000000010(10) 0.000000050(3) -0.0000000001(12) 0.0000000217(11) 0.0000000002(16) 0.000000077(5)
Cl1 0.0000000068(8) -0.0000000007(6) 0.0000000021(8) 0.0000000086(8) -0.0000000038(7) 0.0000000143(13) -0.000000001(2) 0.0000000047(14) -0.0000000059(17) 0.000000019(5) 0.000000099(11) -0.000000030(6) 0.000000059(5) -0.000000045(9) 0.00000027(2)
Cl2 0.0000000055(8) 0.0000000011(5) 0.0000000022(8) 0.0000000052(6) 0.0000000010(6) 0.0000000067(12) 0.0000000017(14) 0.0000000016(10) 0.0000000021(12) -0.000000002(3) 0.000000040(5) -0.000000002(3) 0.000000022(3) 0.000000010(5) 0.000000049(14)

loop_
_restr_rigu_atom_site_label_1
_restr_rigu_atom_site_label_2
_restr_rigu_target_weight_param
_restr_rigu_u13_diff
_restr_rigu_u23_diff
_restr_rigu_u33_diff
C3 C16A 0.004000 -0.003126 0.001654 0.004068
C3 C17A 0.004000 -0.016362 -0.012381 -0.008935
C3 C18A 0.004000 -0.018696 0.009459 -0.019873
C3 C19A 0.004000 -0.010532 -0.002295 0.001620
C9 C20 0.004000 0.002838 -0.002621 0.000029
C9 C21 0.004000 0.009512 0.011851 -0.000012
C9 C22 0.004000 -0.010788 0.009251 0.003171
C9 C23 0.004000 0.008881 -0.003976 -0.002340
C9 C20A 0.004000 -0.001772 0.000282 0.007645
C9 C21A 0.004000 -0.014310 -0.007658 0.005863
C9 C22A 0.004000 0.009925 -0.012128 0.000700
C9 C23A 0.004000 0.009607 0.018729 -0.019653
C20 C21 0.004000 0.015015 0.010058 -0.011047
C20 C22 0.004000 -0.004781 -0.015081 0.000256
C20 C23 0.004000 0.011943 0.007619 0.001803
C21 C22 0.004000 0.047023 -0.002558 -0.009508
C21 C23 0.004000 -0.000675 -0.021393 -0.005254
C22 C23 0.004000 0.011914 0.080399 0.004888
C20A C21A 0.004000 0.009460 0.015355 -0.002903
C20A C22A 0.004000 0.000945 -0.016199 0.001162
C20A C23A 0.004000 0.004782 0.004882 -0.005916
C21A C22A 0.004000 -0.004404 -0.012866 0.008860
C21A C23A 0.004000 0.050549 -0.041483 -0.021067
C22A C23A 0.004000 -0.036932 0.080698 -0.017708
C16A C17A 0.004000 -0.009148 -0.003708 0.000776
C16A C18A 0.004000 -0.004119 -0.003146 0.001557
C16A C19A 0.004000 -0.008441 0.000943 -0.004118
C17A C18A 0.004000 -0.021882 0.033381 0.000449
C17A C19A 0.004000 -0.013603 0.001619 0.002298
C18A C19A 0.004000 -0.009402 0.021227 0.011765
